data_1547524
loop_
_publ_author_name
'Biltek, Scott R.'
'Reber, Arthur C.'
'Khanna, Shiv N.'
'Sen, Ayusman'

_publ_section_title
;
 Complete Ag4M2(DMSA)4 (M = Ni, Pd, Pt, DMSA = Dimercaptosuccinic Acid)
 Cluster Series: Optical Properties, Stability, and Structural
 Characterization.
;
_journal_issue 28
_journal_name_full 'The journal of physical chemistry. A'
_journal_page_first 5324
_journal_page_last 5331
_journal_paper_doi 10.1021/acs.jpca.7b04669
_journal_volume 121
_journal_year 2017
_chemical_formula_moiety 'C16 H16 Ag4 Ni2 O16 S8, C4 H9 N O3, C2.78 H5.48 N0.7 O2.7, 10.38(Na0.67), 14(O)'
_chemical_formula_sum 'C22.78 H30.48 Ag4 N1.7 Na6.96 Ni2 O35.69 S8'
_chemical_formula_weight 1864.60
_chemical_name_systematic
;
 ? 
;
_space_group_crystal_system orthorhombic
_space_group_IT_number 61
_space_group_name_Hall '-P 2ac 2ab'
_space_group_name_H-M_alt 'P b c a'
_symmetry_space_group_name_Hall '-P 2ac 2ab'
_symmetry_space_group_name_H-M 'P b c a'
_atom_sites_solution_hydrogens geom
_atom_sites_solution_primary direct
_atom_sites_solution_secondary difmap
_audit_creation_date 2017-03-21
_audit_creation_method
;
Olex2 1.2
(compiled 2017.03.02 svn.r3394 for OlexSys, GUI svn.r5324)
;
_cell_angle_alpha 90.00
_cell_angle_beta 90.00
_cell_angle_gamma 90.00
_cell_formula_units_Z 8
_cell_length_a 25.054(5)
_cell_length_b 17.452(4)
_cell_length_c 26.296(6)
_cell_measurement_reflns_used 8622
_cell_measurement_temperature 193(2)
_cell_measurement_theta_max 28.288
_cell_measurement_theta_min 2.243
_cell_volume 11498(4)
_computing_cell_refinement 'SAINT V6.36A (BRUKER, 2016)'
_computing_data_collection 'SMART v5.625 (Bruker, 2001)'
_computing_data_reduction 'SAINT V6.36A (BRUKER, 2016)'
_computing_molecular_graphics 'Olex2 (Dolomanov et al., 2009)'
_computing_publication_material 'Olex2 (Dolomanov et al., 2009)'
_computing_structure_refinement 'XL (Sheldrick, 2008)'
_computing_structure_solution 'XS (Sheldrick, 2008)'
_diffrn_ambient_temperature 193(2)
_diffrn_measured_fraction_theta_full 0.996
_diffrn_measured_fraction_theta_max 0.996
_diffrn_measurement_device_type 'CCD area detector'
_diffrn_measurement_method 'phi and omega scans'
_diffrn_radiation_monochromator Parallel,graphite
_diffrn_radiation_type MoK\a
_diffrn_radiation_wavelength 0.71073
_diffrn_reflns_av_R_equivalents 0.0840
_diffrn_reflns_av_unetI/netI 0.0558
_diffrn_reflns_limit_h_max 33
_diffrn_reflns_limit_h_min -29
_diffrn_reflns_limit_k_max 23
_diffrn_reflns_limit_k_min -23
_diffrn_reflns_limit_l_max 34
_diffrn_reflns_limit_l_min -34
_diffrn_reflns_number 103984
_diffrn_reflns_theta_full 28.30
_diffrn_reflns_theta_max 28.30
_diffrn_reflns_theta_min 1.62
_diffrn_source 'fine-focus sealed tube'
_diffrn_source_current 32.0
_diffrn_source_power 1.6
_diffrn_source_voltage 50.0
_exptl_absorpt_coefficient_mu 2.416
_exptl_absorpt_correction_T_max 0.7942
_exptl_absorpt_correction_T_min 0.176217
_exptl_absorpt_correction_type multi-scan
_exptl_absorpt_process_details
;
SADABS V2.05 (BRUKER, 2001) was used for absorption correction.
R(int) was 0.0604 before and 0.0289 after correction.
The Ratio of minimum to maximum transmission is 0.1762.
The \l/2 correction factor is 0.0015.
;
_exptl_crystal_colour brown
_exptl_crystal_colour_primary brown
_exptl_crystal_density_diffrn 2.154
_exptl_crystal_density_method 'not measured'
_exptl_crystal_description block
_exptl_crystal_F_000 7305
_exptl_crystal_size_max 0.2
_exptl_crystal_size_mid 0.15
_exptl_crystal_size_min 0.1
_refine_diff_density_max 2.584
_refine_diff_density_min -3.297
_refine_diff_density_rms 0.291
_refine_ls_extinction_method none
_refine_ls_goodness_of_fit_ref 1.147
_refine_ls_hydrogen_treatment mixed
_refine_ls_matrix_type full
_refine_ls_number_parameters 736
_refine_ls_number_reflns 14245
_refine_ls_number_restraints 651
_refine_ls_restrained_S_all 1.123
_refine_ls_R_factor_all 0.1238
_refine_ls_R_factor_gt 0.1020
_refine_ls_shift/su_max 0.002
_refine_ls_shift/su_mean 0.000
_refine_ls_structure_factor_coef Fsqd
_refine_ls_weighting_details 'calc w=1/[\s^2^(Fo^2^)+(0.0693P)^2^+394.1211P] where P=(Fo^2^+2Fc^2^)/3'
_refine_ls_weighting_scheme calc
_refine_ls_wR_factor_gt 0.2274
_refine_ls_wR_factor_ref 0.2384
_reflns_number_gt 11249
_reflns_number_total 14245
_reflns_threshold_expression >2sigma(I)
_cod_data_source_file jp7b04669_si_002.cif
_cod_data_source_block srb3o
_cod_original_formula_sum 'C22.78 H30.48 Ag4 N1.70 Na6.96 Ni2 O35.69 S8'
_cod_database_code 1547524
_olex2_refinement_description
;
1. Fixed Uiso
 At 1.2 times of:
  All C(H) groups, All C(H,H) groups
 At 1.5 times of:
  All O(H) groups
2. Rigid bond restraints
 All non-hydrogen atoms
 with sigma for 1-2 distances of 0.01 and sigma for 1-3 distances of 0.01
3. Uiso/Uaniso restraints and constraints
All non-hydrogen atoms restrained to be isotropic: with sigma of 0.1 and sigma
for terminal atoms of 0.2
4. Same fragment restrains
{C1, C2, C3, C4} sigma for 1-2: 0.02, 1-3: 0.04
as
{C5, C6, C7, C8}
{C17, C18, C19, C20, N1, O17, O18, O19} sigma for 1-2: 0.02, 1-3: 0.04
as
{C21, C22, C23, C24, N2, O20, O21, O22}
5. Others
 Sof(Na8)=1-FVAR(1)
 Sof(C21)=Sof(C22)=Sof(H22A)=Sof(H22B)=Sof(C23)=Sof(C24)=Sof(H24A)=Sof(H24B)=
 Sof(N2)=Sof(O22)=Sof(H22)=FVAR(1)
6.a Ternary CH refined with riding coordinates:
 C2(H2), C3(H3), C6(H6), C7(H7), C10(H10), C11(H11), C14(H14), C15(H15)
6.b Secondary CH2 refined with riding coordinates:
 C18(H18A,H18B), C19(H19A,H19B), C20(H20A,H20B), C22(H22A,H22B), C24(H24A,H24B)
6.c Idealised tetrahedral OH refined as rotating group:
 O1(H1), O4(H4), O6(H6A), O7(H7A), O10(H10A), O11(H11A), O13(H13), O15(H15A),
 O17(H17), O18(H18), O19(H19), O20(H20), O21(H21), O22(H22)
;
_olex2_submission_special_instructions 'No special instructions were received'

loop_
_space_group_symop_id
_space_group_symop_operation_xyz
1 'x, y, z'
2 '-x+1/2, -y, z+1/2'
3 '-x, y+1/2, -z+1/2'
4 'x+1/2, -y+1/2, -z'
5 '-x, -y, -z'
6 'x-1/2, y, -z-1/2'
7 'x, -y-1/2, z-1/2'
8 '-x-1/2, y-1/2, z'

loop_
_atom_site_label
_atom_site_type_symbol
_atom_site_fract_x
_atom_site_fract_y
_atom_site_fract_z
_atom_site_U_iso_or_equiv
_atom_site_adp_type
_atom_site_occupancy
_atom_site_calc_flag
_atom_site_disorder_assembly
_atom_site_disorder_group
_atom_site_refinement_flags_posn
_atom_site_refinement_flags_adp
Ag1 Ag 1.21988(3) 0.56277(4) 0.55771(3) 0.01970(19) Uani 1 d A 1 . U
Ag2 Ag 1.17009(3) 0.56970(4) 0.65894(3) 0.01923(18) Uani 1 d A 1 . U
Ag3 Ag 1.28115(3) 0.57301(4) 0.70312(3) 0.01989(19) Uani 1 d A 1 . U
Ag4 Ag 1.33055(3) 0.56974(4) 0.59903(3) 0.01913(18) Uani 1 d A 1 . U
C1 C 1.4340(4) 0.4001(6) 0.6122(4) 0.0176(19) Uani 1 d A 1 D U
C2 C 1.3769(4) 0.3964(5) 0.6323(4) 0.0186(18) Uani 1 d A 1 D U
H2 H 1.3689 0.3405 0.6360 0.022 Uiso 1 calc A 1 R .
C3 C 1.3712(4) 0.4293(6) 0.6850(4) 0.0194(18) Uani 1 d A 1 D U
H3 H 1.3878 0.3912 0.7086 0.023 Uiso 1 calc A 1 R .
C4 C 1.3993(4) 0.5043(5) 0.6945(4) 0.0155(18) Uani 1 d A 1 D U
C5 C 1.2685(4) 0.7423(7) 0.7979(4) 0.020(2) Uani 1 d A 1 D U
C6 C 1.2492(4) 0.7500(5) 0.7428(3) 0.0147(17) Uani 1 d A 1 D U
H6 H 1.2478 0.8062 0.7356 0.018 Uiso 1 calc A 1 R .
C7 C 1.1931(4) 0.7214(5) 0.7369(3) 0.0114(16) Uani 1 d A 1 D U
H7 H 1.1695 0.7633 0.7500 0.014 Uiso 1 calc A 1 R .
C8 C 1.1783(4) 0.6496(6) 0.7673(4) 0.0183(19) Uani 1 d A 1 D U
C9 C 1.2233(4) 0.7350(5) 0.4562(4) 0.0140(17) Uani 1 d A 1 . U
C10 C 1.2448(4) 0.7422(5) 0.5104(4) 0.0123(16) Uani 1 d A 1 . U
H10 H 1.2457 0.7983 0.5182 0.015 Uiso 1 calc A 1 R .
C11 C 1.3022(4) 0.7143(6) 0.5140(3) 0.0143(17) Uani 1 d A 1 . U
H11 H 1.3248 0.7554 0.4987 0.017 Uiso 1 calc A 1 R .
C12 C 1.3147(4) 0.6411(6) 0.4851(4) 0.0152(18) Uani 1 d A 1 . U
C13 C 1.0770(4) 0.3838(5) 0.6586(4) 0.0156(18) Uani 1 d A 1 . U
C14 C 1.1346(4) 0.3850(5) 0.6378(4) 0.0125(16) Uani 1 d A 1 . U
H14 H 1.1465 0.3303 0.6384 0.015 Uiso 1 calc A 1 R .
C15 C 1.1370(4) 0.4082(5) 0.5828(4) 0.0092(15) Uani 1 d A 1 . U
H15 H 1.1241 0.3633 0.5627 0.011 Uiso 1 calc A 1 R .
C16 C 1.1022(4) 0.4766(5) 0.5672(4) 0.0135(17) Uani 1 d A 1 . U
Ni1 Ni 1.24914(5) 0.70454(7) 0.62676(4) 0.0101(2) Uani 1 d A 1 . U
Ni2 Ni 1.25419(5) 0.43427(7) 0.63293(5) 0.0140(3) Uani 1 d A 1 . U
O1 O 1.4403(3) 0.3960(5) 0.5643(3) 0.0263(17) Uani 1 d A 1 . U
H1 H 1.4136 0.3748 0.5511 0.039 Uiso 1 calc A 1 GR .
O2 O 1.4708(3) 0.4034(4) 0.6431(3) 0.0229(16) Uani 1 d A 1 . U
O3 O 1.4058(3) 0.5526(4) 0.6602(3) 0.0243(17) Uani 1 d A 1 . U
O4 O 1.4146(4) 0.5155(6) 0.7396(3) 0.033(2) Uani 1 d A 1 . U
H4 H 1.4428 0.4908 0.7449 0.050 Uiso 1 calc A 1 GR .
O5 O 1.3119(3) 0.7192(6) 0.8100(3) 0.0305(19) Uani 1 d A 1 . U
O6 O 1.2313(3) 0.7640(5) 0.8296(3) 0.0231(17) Uani 1 d A 1 . U
H6A H 1.2416 0.7564 0.8596 0.035 Uiso 1 calc A 1 GR .
O7 O 1.2142(3) 0.6015(4) 0.7753(3) 0.0231(17) Uani 1 d A 1 . U
H7A H 1.2436 0.6241 0.7785 0.035 Uiso 1 calc A 1 GR .
O8 O 1.1316(4) 0.6410(6) 0.7801(4) 0.037(2) Uani 1 d A 1 . U
O9 O 1.3604(3) 0.6359(5) 0.4667(3) 0.0266(18) Uani 1 d A 1 . U
O10 O 1.2784(3) 0.5921(4) 0.4807(3) 0.0250(17) Uani 1 d A 1 . U
H10A H 1.2897 0.5493 0.4907 0.037 Uiso 1 calc A 1 GR .
O11 O 1.2576(3) 0.7417(5) 0.4212(3) 0.0276(18) Uani 1 d A 1 . U
H11A H 1.2841 0.7660 0.4323 0.041 Uiso 1 calc A 1 GR .
O12 O 1.1750(3) 0.7255(5) 0.4484(3) 0.0235(16) Uani 1 d A 1 . U
O13 O 1.0698(3) 0.3919(5) 0.7056(3) 0.0283(18) Uani 1 d A 1 . U
H13 H 1.0984 0.4058 0.7193 0.042 Uiso 1 calc A 1 GR .
O14 O 1.0404(3) 0.3716(5) 0.6278(3) 0.0237(17) Uani 1 d A 1 . U
O15 O 1.0947(3) 0.5286(4) 0.6004(3) 0.0185(15) Uani 1 d A 1 . U
H15A H 1.0704 0.5582 0.5906 0.028 Uiso 1 calc A 1 GR .
O16 O 1.0812(3) 0.4760(4) 0.5249(3) 0.0216(16) Uani 1 d A 1 . U
S1 S 1.32717(11) 0.43219(14) 0.58685(10) 0.0186(5) Uani 1 d A 1 . U
S2 S 1.32310(10) 0.70575(13) 0.58128(9) 0.0128(4) Uani 1 d A 1 . U
S3 S 1.29671(10) 0.70948(13) 0.69696(9) 0.0131(4) Uani 1 d A 1 . U
S4 S 1.30056(10) 0.43672(14) 0.70388(10) 0.0164(5) Uani 1 d A 1 . U
S5 S 1.20697(10) 0.42484(13) 0.56318(9) 0.0130(4) Uani 1 d A 1 . U
S6 S 1.20044(10) 0.69910(13) 0.55759(9) 0.0116(4) Uani 1 d A 1 . U
S7 S 1.18119(10) 0.43545(13) 0.67949(10) 0.0149(5) Uani 1 d A 1 . U
S8 S 1.17443(10) 0.70777(13) 0.66967(9) 0.0127(4) Uani 1 d A 1 . U
C17 C 1.2936(5) 0.5021(6) 0.8841(5) 0.031(2) Uani 1 d B 2 D U
C18 C 1.3296(6) 0.5326(7) 0.8430(5) 0.037(3) Uani 1 d B 2 D U
H18A H 1.3080 0.5494 0.8136 0.045 Uiso 1 calc B 2 R .
H18B H 1.3496 0.5775 0.8559 0.045 Uiso 1 calc B 2 R .
C19 C 1.2517(5) 0.5602(7) 0.8997(6) 0.037(3) Uani 1 d B 2 D U
H19A H 1.2664 0.5927 0.9272 0.044 Uiso 1 calc B 2 R .
H19B H 1.2439 0.5939 0.8703 0.044 Uiso 1 calc B 2 R .
C20 C 1.3293(6) 0.4880(9) 0.9343(5) 0.045(3) Uani 1 d B 2 D U
H20A H 1.3518 0.5336 0.9407 0.054 Uiso 1 calc B 2 R .
H20B H 1.3056 0.4807 0.9640 0.054 Uiso 1 calc B 2 R .
N1 N 1.2698(5) 0.4271(6) 0.8719(5) 0.045(3) Uani 1 d B 2 D U
O17 O 1.3660(4) 0.4743(6) 0.8276(4) 0.037(2) Uani 1 d B 2 D U
H17 H 1.3799 0.4864 0.7996 0.056 Uiso 1 calc B 2 GR .
O18 O 1.2040(4) 0.5273(6) 0.9166(4) 0.041(2) Uani 1 d B 2 D U
H18 H 1.1954 0.5467 0.9446 0.061 Uiso 1 calc B 2 GR .
O19 O 1.3605(5) 0.4266(6) 0.9288(4) 0.049(3) Uani 1 d B 2 D U
H19 H 1.3466 0.3891 0.9440 0.074 Uiso 1 calc B 2 GR .
C21 C 0.9901(6) 0.6807(8) 0.7391(5) 0.022(3) Uiso 0.696(14) d C 3 D U
C22 C 1.0059(7) 0.6958(9) 0.7933(6) 0.033(4) Uiso 0.696(14) d C 3 D U
H22A H 1.0448 0.7051 0.7941 0.039 Uiso 0.696(14) calc C 3 R .
H22B H 0.9882 0.7438 0.8043 0.039 Uiso 0.696(14) calc C 3 R .
C23 C 1.0287(7) 0.7235(10) 0.7042(6) 0.031(4) Uiso 0.696(14) d C 3 D U
C24 C 0.9303(6) 0.7099(9) 0.7287(7) 0.032(4) Uiso 0.696(14) d C 3 D U
H24A H 0.9159 0.6814 0.6992 0.038 Uiso 0.696(14) calc C 3 R .
H24B H 0.9081 0.6968 0.7586 0.038 Uiso 0.696(14) calc C 3 R .
N2 N 0.9921(7) 0.5977(8) 0.7249(6) 0.022(4) Uiso 0.696(14) d C 3 D U
O20 O 0.9941(4) 0.6384(5) 0.8299(3) 0.032(2) Uiso 1 d C 3 D U
H20 H 0.9615 0.6277 0.8287 0.02(3) Uiso 1 calc C 3 GR .
O21 O 1.0115(4) 0.7136(5) 0.6553(3) 0.0309(19) Uiso 1 d C 3 D U
H21 H 1.0379 0.7073 0.6361 0.046 Uiso 1 calc C 3 GR .
O22 O 0.9252(6) 0.7829(7) 0.7197(5) 0.035(3) Uiso 0.696(14) d C 3 D U
H22 H 0.8927 0.7934 0.7157 0.07(9) Uiso 0.696(14) calc C 3 GR .
Na8 Na 1.0455(9) 0.7323(12) 0.7571(8) 0.050(6) Uiso 0.304(14) d . 8 . U
Na4 Na 1.5314(2) 0.5094(3) 0.6463(2) 0.0298(11) Uani 1 d . 5 . U
Na3 Na 1.03922(19) 0.6763(2) 0.91048(17) 0.0235(9) Uani 1 d . 5 . U
Na6 Na 1.1896(4) 0.4565(7) 0.8017(4) 0.049(4) Uani 0.56(2) d D 5 . U
Na5 Na 1.4194(4) 0.5124(6) 0.5001(4) 0.060(4) Uani 0.73(2) d . 5 . U
Na1 Na 0.9428(2) 0.4105(3) 0.6234(2) 0.0290(11) Uani 1 d . 5 . U
Na2 Na 0.99206(18) 0.2930(2) 0.48800(17) 0.0216(9) Uani 1 d . 5 . U
Na7 Na 1.5473(2) 0.3114(3) 0.6383(2) 0.0327(12) Uani 1 d E 7 . U
O32 O 1.6235(3) 0.2341(5) 0.6043(3) 0.0256(18) Uani 1 d F 4 . U
O30 O 1.6034(4) 0.4192(5) 0.6300(4) 0.039(2) Uani 1 d G 4 . U
O29 O 1.5634(7) 0.5180(9) 0.7338(5) 0.099(7) Uani 1 d H 4 . U
O34 O 1.0310(3) 0.1819(4) 0.4515(3) 0.0256(18) Uani 1 d I 4 . U
O28 O 0.9593(4) 0.3821(5) 0.7129(4) 0.039(2) Uani 1 d J 4 . U
O36 O 0.9177(3) 0.2082(4) 0.5117(3) 0.0228(17) Uani 1 d K 4 . U
Na9 Na 1.4764(8) 0.6090(10) 0.7828(7) 0.037(6) Uiso 0.37(2) d . 8 . U
O26 O 1.1076(4) 0.5964(5) 0.8778(3) 0.0284(19) Uani 1 d L 4 . U
O31 O 1.0602(4) 0.3699(5) 0.4477(3) 0.0272(18) Uani 1 d M 4 . U
O27 O 1.0082(3) 0.5555(5) 0.9360(3) 0.0268(18) Uani 1 d N 4 . U
O33 O 0.9284(3) 0.3269(4) 0.4253(3) 0.0223(17) Uani 1 d O 4 . U
O23 O 0.9843(4) 0.5374(5) 0.6286(4) 0.032(2) Uani 1 d P 4 . U
O35 O 1.0367(3) 0.2516(4) 0.5646(3) 0.0267(18) Uani 1 d Q 4 . U
O24 O 0.9050(4) 0.2805(5) 0.6263(3) 0.033(2) Uani 1 d R 4 . U
O25 O 0.9729(4) 0.4092(5) 0.5342(3) 0.0269(18) Uani 1 d S 4 . U

loop_
_atom_site_aniso_label
_atom_site_aniso_U_11
_atom_site_aniso_U_22
_atom_site_aniso_U_33
_atom_site_aniso_U_23
_atom_site_aniso_U_13
_atom_site_aniso_U_12
Ag1 0.0241(4) 0.0102(3) 0.0247(4) 0.0020(3) 0.0035(3) -0.0030(3)
Ag2 0.0259(4) 0.0116(3) 0.0201(4) -0.0024(3) -0.0014(3) -0.0022(3)
Ag3 0.0232(4) 0.0132(3) 0.0233(4) -0.0006(3) 0.0028(3) 0.0028(3)
Ag4 0.0244(4) 0.0128(3) 0.0202(4) 0.0038(3) -0.0020(3) 0.0020(3)
C1 0.014(4) 0.013(4) 0.026(5) 0.000(4) -0.007(4) 0.004(4)
C2 0.013(4) 0.010(4) 0.032(5) 0.002(4) -0.004(3) 0.001(3)
C3 0.009(4) 0.021(4) 0.029(5) 0.008(4) 0.000(3) 0.000(3)
C4 0.004(4) 0.015(4) 0.027(5) 0.002(3) -0.005(4) 0.000(3)
C5 0.016(5) 0.031(5) 0.014(4) 0.007(4) -0.001(3) -0.006(4)
C6 0.020(5) 0.013(4) 0.011(4) 0.002(3) 0.002(3) 0.003(3)
C7 0.025(4) 0.006(3) 0.003(4) 0.002(3) -0.001(3) 0.002(3)
C8 0.018(5) 0.021(5) 0.016(5) 0.003(4) -0.003(4) -0.004(4)
C9 0.020(4) 0.011(4) 0.011(4) 0.003(3) 0.005(3) 0.007(4)
C10 0.019(4) 0.007(4) 0.011(4) 0.000(3) 0.002(3) -0.004(3)
C11 0.025(5) 0.016(4) 0.001(4) -0.002(3) 0.001(3) 0.000(4)
C12 0.018(5) 0.017(4) 0.011(4) -0.001(3) -0.003(4) -0.002(3)
C13 0.021(5) 0.010(4) 0.016(4) -0.001(3) 0.000(3) -0.005(4)
C14 0.012(4) 0.010(4) 0.016(4) 0.003(3) -0.005(3) -0.001(3)
C15 0.009(4) 0.004(3) 0.015(4) -0.004(3) 0.000(3) 0.001(3)
C16 0.014(4) 0.009(4) 0.017(4) 0.010(3) 0.003(4) -0.005(3)
Ni1 0.0162(6) 0.0081(5) 0.0062(5) 0.0001(4) -0.0008(4) -0.0008(4)
Ni2 0.0118(6) 0.0106(5) 0.0196(7) 0.0018(5) -0.0007(5) -0.0004(5)
O1 0.020(4) 0.028(4) 0.032(4) -0.006(3) -0.001(3) 0.004(3)
O2 0.013(4) 0.024(4) 0.031(4) -0.002(3) -0.006(3) 0.004(3)
O3 0.018(4) 0.020(4) 0.034(4) 0.006(3) -0.012(3) -0.004(3)
O4 0.033(5) 0.049(6) 0.018(4) 0.004(4) -0.004(4) -0.008(4)
O5 0.021(4) 0.052(6) 0.019(4) -0.001(4) -0.005(3) 0.004(4)
O6 0.029(4) 0.030(4) 0.011(3) -0.003(3) -0.002(3) 0.006(3)
O7 0.028(4) 0.014(3) 0.028(4) 0.007(3) 0.003(4) 0.004(3)
O8 0.020(4) 0.049(6) 0.041(5) 0.029(4) 0.000(4) -0.004(4)
O9 0.025(4) 0.030(4) 0.025(4) -0.014(3) 0.005(3) 0.005(3)
O10 0.038(5) 0.014(3) 0.023(4) -0.003(3) 0.013(4) -0.005(3)
O11 0.023(4) 0.045(5) 0.015(4) 0.001(4) 0.001(3) -0.002(4)
O12 0.017(4) 0.035(4) 0.018(4) 0.002(3) -0.003(3) 0.001(3)
O13 0.022(4) 0.043(5) 0.020(4) -0.007(4) 0.005(3) -0.009(4)
O14 0.014(4) 0.030(4) 0.027(4) -0.006(3) -0.002(3) -0.005(3)
O15 0.020(4) 0.009(3) 0.026(4) -0.002(3) -0.005(3) 0.007(3)
O16 0.025(4) 0.018(4) 0.022(4) -0.001(3) -0.008(3) 0.006(3)
S1 0.0169(12) 0.0159(11) 0.0229(13) -0.0006(9) 0.0009(10) 0.0008(9)
S2 0.0188(12) 0.0109(9) 0.0088(10) 0.0002(8) -0.0015(9) -0.0003(9)
S3 0.0148(12) 0.0138(10) 0.0107(11) -0.0004(8) -0.0020(9) 0.0004(9)
S4 0.0141(12) 0.0158(11) 0.0193(12) 0.0030(9) -0.0035(9) -0.0001(9)
S5 0.0168(12) 0.0100(9) 0.0123(11) 0.0003(8) 0.0009(9) 0.0015(8)
S6 0.0148(11) 0.0115(9) 0.0087(10) -0.0018(8) -0.0008(8) -0.0005(8)
S7 0.0148(12) 0.0133(10) 0.0167(12) -0.0001(9) -0.0018(9) -0.0018(9)
S8 0.0146(12) 0.0111(10) 0.0125(11) 0.0018(8) -0.0007(9) 0.0024(8)
C17 0.026(6) 0.017(5) 0.050(7) 0.005(5) 0.012(4) 0.001(4)
C18 0.047(8) 0.034(6) 0.032(6) 0.006(5) 0.018(6) 0.010(5)
C19 0.036(7) 0.033(6) 0.040(8) -0.004(5) 0.011(5) 0.006(5)
C20 0.045(8) 0.055(8) 0.033(6) 0.004(6) 0.008(5) 0.001(6)
N1 0.056(8) 0.023(5) 0.055(8) -0.003(5) -0.001(6) -0.005(5)
O17 0.042(6) 0.043(5) 0.028(5) 0.002(4) 0.009(4) 0.015(4)
O18 0.031(5) 0.045(6) 0.046(6) 0.020(5) 0.013(4) 0.017(4)
O19 0.058(7) 0.043(6) 0.048(7) 0.018(5) 0.004(5) -0.001(5)
Na4 0.035(3) 0.024(2) 0.031(3) 0.0039(19) -0.003(2) -0.007(2)
Na3 0.030(3) 0.019(2) 0.021(2) 0.0004(17) -0.0026(19) -0.0007(18)
Na6 0.039(7) 0.062(8) 0.047(7) 0.009(5) -0.002(5) -0.009(5)
Na5 0.053(7) 0.054(6) 0.072(7) 0.013(5) 0.007(5) 0.006(4)
Na1 0.029(3) 0.022(2) 0.036(3) -0.011(2) -0.005(2) -0.0003(19)
Na2 0.024(2) 0.0157(19) 0.025(2) -0.0010(17) -0.0022(18) 0.0004(17)
Na7 0.029(3) 0.031(3) 0.038(3) -0.013(2) -0.004(2) 0.000(2)
O32 0.029(5) 0.030(4) 0.018(4) 0.000(3) -0.001(3) -0.004(3)
O30 0.037(5) 0.028(5) 0.052(6) -0.012(4) 0.003(5) -0.001(4)
O29 0.112(12) 0.111(12) 0.073(10) 0.066(9) -0.070(9) -0.075(10)
O34 0.019(4) 0.023(4) 0.035(5) -0.008(3) -0.001(3) -0.002(3)
O28 0.040(6) 0.032(5) 0.044(6) -0.001(4) 0.013(5) -0.003(4)
O36 0.027(4) 0.021(4) 0.021(4) -0.004(3) 0.001(3) 0.005(3)
O26 0.030(5) 0.033(4) 0.021(4) 0.003(3) 0.006(4) 0.006(4)
O31 0.030(5) 0.026(4) 0.026(4) -0.004(3) 0.003(4) 0.001(3)
O27 0.033(5) 0.027(4) 0.020(4) 0.002(3) 0.006(3) -0.005(3)
O33 0.025(4) 0.014(3) 0.028(4) 0.006(3) 0.001(3) -0.001(3)
O23 0.032(5) 0.020(4) 0.044(6) -0.003(4) -0.002(4) 0.001(4)
O35 0.033(5) 0.020(4) 0.027(4) -0.010(3) -0.005(4) -0.001(3)
O24 0.049(6) 0.019(4) 0.030(5) -0.008(3) -0.010(4) 0.005(4)
O25 0.033(5) 0.022(4) 0.026(4) -0.005(3) 0.001(4) 0.002(3)

loop_
_atom_type_symbol
_atom_type_description
_atom_type_scat_dispersion_real
_atom_type_scat_dispersion_imag
_atom_type_scat_source
C C 0.0033 0.0016 'International Tables Vol C Tables 4.2.6.8 and 6.1.1.4'
H H 0.0000 0.0000 'International Tables Vol C Tables 4.2.6.8 and 6.1.1.4'
Ag Ag -0.8971 1.1015 'International Tables Vol C Tables 4.2.6.8 and 6.1.1.4'
N N 0.0061 0.0033 'International Tables Vol C Tables 4.2.6.8 and 6.1.1.4'
Na Na 0.0362 0.0249 'International Tables Vol C Tables 4.2.6.8 and 6.1.1.4'
Ni Ni 0.3393 1.1124 'International Tables Vol C Tables 4.2.6.8 and 6.1.1.4'
O O 0.0106 0.0060 'International Tables Vol C Tables 4.2.6.8 and 6.1.1.4'
S S 0.1246 0.1234 'International Tables Vol C Tables 4.2.6.8 and 6.1.1.4'

loop_
_geom_angle_atom_site_label_1
_geom_angle_atom_site_label_2
_geom_angle_atom_site_label_3
_geom_angle
_geom_angle_site_symmetry_1
_geom_angle_site_symmetry_3
Ag2 Ag1 Ag4 93.61(4) . .
S5 Ag1 Ag2 86.04(6) . .
S5 Ag1 Ag4 98.19(7) . .
S6 Ag1 Ag2 82.87(6) . .
S6 Ag1 Ag4 98.46(6) . .
S6 Ag1 S5 160.51(9) . .
Ag1 Ag2 Ag3 87.60(4) . .
S7 Ag2 Ag1 96.52(7) . .
S7 Ag2 Ag3 80.01(6) . .
S7 Ag2 S8 158.33(9) . .
S8 Ag2 Ag1 97.29(6) . .
S8 Ag2 Ag3 83.97(6) . .
Ag4 Ag3 Ag2 91.64(4) . .
S3 Ag3 Ag2 98.15(7) . .
S3 Ag3 Ag4 83.76(6) . .
S3 Ag3 S4 158.90(9) . .
S4 Ag3 Ag2 99.74(7) . .
S4 Ag3 Ag4 84.63(7) . .
Ag1 Ag4 Ag3 87.11(3) . .
S1 Ag4 Ag1 83.05(7) . .
S1 Ag4 Ag3 97.17(7) . .
S1 Ag4 S2 160.23(9) . .
S2 Ag4 Ag1 84.16(6) . .
S2 Ag4 Ag3 97.18(6) . .
O1 C1 C2 117.2(9) . .
O2 C1 C2 118.3(10) . .
O2 C1 O1 124.4(10) . .
C1 C2 H2 105.2 . .
C1 C2 S1 113.3(7) . .
C3 C2 C1 112.9(8) . .
C3 C2 H2 105.2 . .
C3 C2 S1 113.9(7) . .
S1 C2 H2 105.2 . .
C2 C3 H3 106.2 . .
C2 C3 S4 111.4(7) . .
C4 C3 C2 116.1(8) . .
C4 C3 H3 106.2 . .
C4 C3 S4 110.0(7) . .
S4 C3 H3 106.2 . .
O3 C4 C3 121.9(9) . .
O3 C4 O4 122.5(9) . .
O4 C4 C3 115.6(9) . .
O5 C5 C6 124.3(10) . .
O5 C5 O6 125.1(10) . .
O6 C5 C6 110.6(9) . .
C5 C6 H6 106.0 . .
C5 C6 S3 112.5(7) . .
C7 C6 C5 111.4(8) . .
C7 C6 H6 106.0 . .
C7 C6 S3 114.4(7) . .
S3 C6 H6 106.0 . .
C6 C7 H7 106.0 . .
C6 C7 C8 116.4(8) . .
C6 C7 S8 112.3(6) . .
C8 C7 H7 106.0 . .
C8 C7 S8 109.4(6) . .
S8 C7 H7 106.0 . .
O7 C8 C7 117.6(9) . .
O8 C8 C7 118.3(9) . .
O8 C8 O7 124.0(10) . .
O11 C9 C10 115.5(9) . .
O12 C9 C10 120.6(9) . .
O12 C9 O11 123.8(10) . .
C9 C10 H10 106.2 . .
C9 C10 S6 112.7(7) . .
C11 C10 C9 111.4(8) . .
C11 C10 H10 106.2 . .
C11 C10 S6 113.6(6) . .
S6 C10 H10 106.2 . .
C10 C11 H11 106.4 . .
C10 C11 C12 115.7(8) . .
C10 C11 S2 110.7(6) . .
C12 C11 H11 106.4 . .
C12 C11 S2 110.6(7) . .
S2 C11 H11 106.4 . .
O9 C12 C11 116.5(9) . .
O9 C12 O10 125.6(10) . .
O10 C12 C11 118.0(9) . .
O13 C13 C14 118.7(9) . .
O14 C13 C14 117.6(9) . .
O14 C13 O13 123.6(10) . .
C13 C14 H14 105.1 . .
C13 C14 S7 113.1(7) . .
C15 C14 C13 112.5(8) . .
C15 C14 H14 105.1 . .
C15 C14 S7 114.9(7) . .
S7 C14 H14 105.1 . .
C14 C15 H15 106.5 . .
C14 C15 C16 116.4(8) . .
C14 C15 S5 110.5(7) . .
C16 C15 H15 106.5 . .
C16 C15 S5 110.0(6) . .
S5 C15 H15 106.5 . .
O15 C16 C15 117.0(9) . .
O16 C16 C15 118.6(9) . .
O16 C16 O15 124.3(9) . .
S3 Ni1 S2 89.97(10) . .
S6 Ni1 S2 91.04(10) . .
S6 Ni1 S3 178.97(12) . .
S8 Ni1 S2 177.32(11) . .
S8 Ni1 S3 91.71(10) . .
S8 Ni1 S6 87.30(10) . .
S1 Ni2 S4 91.64(11) . .
S1 Ni2 S7 179.51(12) . .
S4 Ni2 S7 88.10(11) . .
S5 Ni2 S1 89.22(11) . .
S5 Ni2 S4 176.67(11) . .
S5 Ni2 S7 91.01(11) . .
C2 S1 Ag4 103.2(3) . .
C2 S1 Ni2 102.2(3) . .
Ni2 S1 Ag4 86.54(10) . .
C11 S2 Ag4 106.5(3) . .
C11 S2 Ni1 106.3(4) . .
Ni1 S2 Ag4 87.19(9) . .
C6 S3 Ag3 103.3(3) . .
C6 S3 Ni1 102.4(3) . .
Ni1 S3 Ag3 86.00(9) . .
C3 S4 Ag3 105.0(3) . .
C3 S4 Ni2 106.1(4) . .
Ni2 S4 Ag3 84.62(9) . .
C15 S5 Ag1 107.3(3) . .
C15 S5 Ni2 106.8(3) . .
Ni2 S5 Ag1 84.45(9) . .
C10 S6 Ag1 106.4(3) . .
C10 S6 Ni1 102.0(3) . .
Ni1 S6 Ag1 85.97(9) . .
C14 S7 Ag2 105.0(3) . .
C14 S7 Ni2 101.1(3) . .
Ni2 S7 Ag2 88.87(9) . .
C7 S8 Ag2 104.5(3) . .
C7 S8 Ni1 106.3(3) . .
Ni1 S8 Ag2 87.29(9) . .
C18 C17 C19 111.9(10) . .
C18 C17 C20 108.0(10) . .
C19 C17 C20 105.4(10) . .
N1 C17 C18 113.6(11) . .
N1 C17 C19 111.8(10) . .
N1 C17 C20 105.5(10) . .
C17 C18 H18A 109.8 . .
C17 C18 H18B 109.8 . .
H18A C18 H18B 108.2 . .
O17 C18 C17 109.6(10) . .
O17 C18 H18A 109.8 . .
O17 C18 H18B 109.8 . .
C17 C19 H19A 108.8 . .
C17 C19 H19B 108.8 . .
H19A C19 H19B 107.7 . .
O18 C19 C17 113.8(10) . .
O18 C19 H19A 108.8 . .
O18 C19 H19B 108.8 . .
C17 C20 H20A 109.4 . .
C17 C20 H20B 109.4 . .
H20A C20 H20B 108.0 . .
O19 C20 C17 111.0(11) . .
O19 C20 H20A 109.4 . .
O19 C20 H20B 109.4 . .
C18 O17 H17 109.5 . .
C19 O18 H18 109.5 . .
C20 O19 H19 109.5 . .
C22 C21 C23 108.6(12) . .
C22 C21 C24 110.6(13) . .
C23 C21 C24 109.4(12) . .
N2 C21 C22 113.5(12) . .
N2 C21 C23 107.5(12) . .
N2 C21 C24 107.2(12) . .
C21 C22 H22A 107.9 . .
C21 C22 H22B 107.9 . .
H22A C22 H22B 107.2 . .
O20 C22 C21 117.7(13) . .
O20 C22 H22A 107.9 . .
O20 C22 H22B 107.9 . .
O21 C23 C21 107.7(12) . .
C21 C24 H24A 108.4 . .
C21 C24 H24B 108.4 . .
H24A C24 H24B 107.4 . .
O22 C24 C21 115.7(13) . .
O22 C24 H24A 108.4 . .
O22 C24 H24B 108.4 . .
Na3 Na4 Na5 68.47(18) 6_657 5_866
Na4 Na3 Na5 64.66(18) 6_557 2_765
Na4 Na3 Na1 140.61(18) 6_557 3_756
Na4 Na3 Na2 149.74(19) 6_557 3_756
Na5 Na3 Na1 149.11(19) 2_765 3_756
Na2 Na3 Na5 94.88(19) 3_756 2_765
Na2 Na3 Na1 67.32(13) 3_756 3_756
Na4 Na5 Na3 46.87(15) 5_866 2_764
Na4 Na5 Na5 71.8(3) 5_866 5_866
Na5 Na5 Na3 70.7(3) 5_866 2_764

loop_
_geom_bond_atom_site_label_1
_geom_bond_atom_site_label_2
_geom_bond_distance
_geom_bond_site_symmetry_2
Ag1 Ag2 2.9420(13) .
Ag1 Ag4 2.9804(13) .
Ag1 S5 2.433(2) .
Ag1 S6 2.429(2) .
Ag2 Ag3 3.0158(13) .
Ag2 S7 2.420(3) .
Ag2 S8 2.428(2) .
Ag3 Ag4 3.0046(13) .
Ag3 S3 2.419(3) .
Ag3 S4 2.428(3) .
Ag4 S1 2.423(3) .
Ag4 S2 2.426(2) .
C1 C2 1.528(13) .
C1 O1 1.272(13) .
C1 O2 1.231(13) .
C2 H2 1.0000 .
C2 C3 1.507(13) .
C2 S1 1.835(11) .
C3 H3 1.0000 .
C3 C4 1.506(12) .
C3 S4 1.844(10) .
C4 O3 1.246(13) .
C4 O4 1.261(13) .
C5 C6 1.535(12) .
C5 O5 1.202(13) .
C5 O6 1.307(13) .
C6 H6 1.0000 .
C6 C7 1.499(13) .
C6 S3 1.836(10) .
C7 H7 1.0000 .
C7 C8 1.532(11) .
C7 S8 1.844(9) .
C8 O7 1.249(13) .
C8 O8 1.225(13) .
C9 C10 1.529(13) .
C9 O11 1.265(12) .
C9 O12 1.238(13) .
C10 H10 1.0000 .
C10 C11 1.520(15) .
C10 S6 1.827(10) .
C11 H11 1.0000 .
C11 C12 1.521(13) .
C11 S2 1.851(9) .
C12 O9 1.246(13) .
C12 O10 1.254(13) .
C13 C14 1.543(14) .
C13 O13 1.257(13) .
C13 O14 1.240(13) .
C14 H14 1.0000 .
C14 C15 1.503(13) .
C14 S7 1.827(10) .
C15 H15 1.0000 .
C15 C16 1.535(12) .
C15 S5 1.850(10) .
C16 O15 1.273(12) .
C16 O16 1.229(13) .
Ni1 S2 2.206(3) .
Ni1 S3 2.199(3) .
Ni1 S6 2.192(3) .
Ni1 S8 2.186(3) .
Ni2 S1 2.194(3) .
Ni2 S4 2.198(3) .
Ni2 S5 2.189(3) .
Ni2 S7 2.201(3) .
O1 H1 0.8400 .
O4 H4 0.8400 .
O6 H6A 0.8400 .
O7 H7A 0.8400 .
O10 H10A 0.8400 .
O11 H11A 0.8400 .
O13 H13 0.8400 .
O15 H15A 0.8400 .
C17 C18 1.504(15) .
C17 C19 1.518(15) .
C17 C20 1.613(17) .
C17 N1 1.475(14) .
C18 H18A 0.9900 .
C18 H18B 0.9900 .
C18 O17 1.426(13) .
C19 H19A 0.9900 .
C19 H19B 0.9900 .
C19 O18 1.397(14) .
C20 H20A 0.9900 .
C20 H20B 0.9900 .
C20 O19 1.333(15) .
O17 H17 0.8400 .
O18 H18 0.8400 .
O19 H19 0.8400 .
C21 C22 1.503(17) .
C21 C23 1.529(18) .
C21 C24 1.606(18) .
C21 N2 1.498(16) .
C22 H22A 0.9900 .
C22 H22B 0.9900 .
C22 O20 1.419(16) .
C23 O21 1.366(16) .
C24 H24A 0.9900 .
C24 H24B 0.9900 .
C24 O22 1.300(17) .
O20 H20 0.8400 .
O21 H21 0.8400 .
O22 H22 0.8400 .
Na8 Na9 2.96(3) 6_557
Na4 Na3 3.280(6) 6_657
Na4 Na5 4.062(12) 5_866
Na3 Na4 3.280(6) 6_557
Na3 Na5 4.181(11) 2_765
Na3 Na1 4.207(6) 3_756
Na3 Na2 3.448(6) 3_756
Na5 Na4 4.062(12) 5_866
Na5 Na3 4.181(11) 2_764
Na5 Na5 4.06(2) 5_866
Na1 Na3 4.207(6) 3_746
Na2 Na3 3.448(6) 3_746
Na9 Na8 2.96(3) 6_657

loop_
_geom_torsion_atom_site_label_1
_geom_torsion_atom_site_label_2
_geom_torsion_atom_site_label_3
_geom_torsion_atom_site_label_4
_geom_torsion
Ag1 Ag2 Ag3 Ag4 1.28(3)
Ag1 Ag2 Ag3 S3 85.21(6)
Ag1 Ag2 Ag3 S4 -83.55(7)
Ag1 Ag2 S7 C14 -70.5(3)
Ag1 Ag2 S7 Ni2 30.75(8)
Ag1 Ag2 S8 C7 -139.8(3)
Ag1 Ag2 S8 Ni1 -33.63(8)
Ag1 Ag4 S1 C2 -155.9(3)
Ag1 Ag4 S1 Ni2 -54.12(8)
Ag1 Ag4 S2 C11 -52.5(4)
Ag1 Ag4 S2 Ni1 53.62(7)
Ag2 Ag1 Ag4 Ag3 1.30(3)
Ag2 Ag1 Ag4 S1 98.89(7)
Ag2 Ag1 Ag4 S2 -96.22(6)
Ag2 Ag1 S5 C15 48.8(3)
Ag2 Ag1 S5 Ni2 -57.14(7)
Ag2 Ag1 S6 C10 159.2(3)
Ag2 Ag1 S6 Ni1 57.95(7)
Ag2 Ag3 Ag4 Ag1 -1.27(3)
Ag2 Ag3 Ag4 S1 -83.88(7)
Ag2 Ag3 Ag4 S2 82.48(7)
Ag2 Ag3 S3 C6 67.4(3)
Ag2 Ag3 S3 Ni1 -34.45(8)
Ag2 Ag3 S4 C3 140.7(4)
Ag2 Ag3 S4 Ni2 35.48(8)
Ag3 Ag2 S7 C14 -156.9(3)
Ag3 Ag2 S7 Ni2 -55.65(7)
Ag3 Ag2 S8 C7 -53.0(3)
Ag3 Ag2 S8 Ni1 53.17(7)
Ag3 Ag4 S1 C2 -69.7(3)
Ag3 Ag4 S1 Ni2 32.06(9)
Ag3 Ag4 S2 C11 -138.9(4)
Ag3 Ag4 S2 Ni1 -32.72(8)
Ag4 Ag1 Ag2 Ag3 -1.29(3)
Ag4 Ag1 Ag2 S7 -80.95(7)
Ag4 Ag1 Ag2 S8 82.31(7)
Ag4 Ag1 S5 C15 141.9(3)
Ag4 Ag1 S5 Ni2 35.94(8)
Ag4 Ag1 S6 C10 66.6(3)
Ag4 Ag1 S6 Ni1 -34.66(8)
Ag4 Ag3 S3 C6 158.1(3)
Ag4 Ag3 S3 Ni1 56.33(7)
Ag4 Ag3 S4 C3 50.0(4)
Ag4 Ag3 S4 Ni2 -55.27(7)
C1 C2 C3 C4 44.6(12)
C1 C2 C3 S4 171.6(7)
C1 C2 S1 Ag4 -82.3(7)
C1 C2 S1 Ni2 -171.6(6)
C2 C3 C4 O3 31.0(14)
C2 C3 C4 O4 -150.6(10)
C2 C3 S4 Ag3 -108.8(7)
C2 C3 S4 Ni2 -20.2(7)
C3 C2 S1 Ag4 48.6(7)
C3 C2 S1 Ni2 -40.7(7)
C4 C3 S4 Ag3 21.4(8)
C4 C3 S4 Ni2 110.1(7)
C5 C6 C7 C8 -38.9(11)
C5 C6 C7 S8 -166.1(7)
C5 C6 S3 Ag3 78.0(7)
C5 C6 S3 Ni1 166.8(6)
C6 C7 C8 O7 -31.5(13)
C6 C7 C8 O8 151.8(10)
C6 C7 S8 Ag2 108.8(6)
C6 C7 S8 Ni1 17.3(7)
C7 C6 S3 Ag3 -50.3(7)
C7 C6 S3 Ni1 38.5(7)
C8 C7 S8 Ag2 -22.1(7)
C8 C7 S8 Ni1 -113.5(6)
C9 C10 C11 C12 -42.3(11)
C9 C10 C11 S2 -169.1(6)
C9 C10 S6 Ag1 82.4(7)
C9 C10 S6 Ni1 171.7(6)
C10 C11 C12 O9 146.7(9)
C10 C11 C12 O10 -31.7(13)
C10 C11 S2 Ag4 109.3(6)
C10 C11 S2 Ni1 17.4(7)
C11 C10 S6 Ag1 -45.5(7)
C11 C10 S6 Ni1 43.8(7)
C12 C11 S2 Ag4 -20.2(8)
C12 C11 S2 Ni1 -112.1(7)
C13 C14 C15 C16 43.9(11)
C13 C14 C15 S5 170.3(6)
C13 C14 S7 Ag2 -82.5(6)
C13 C14 S7 Ni2 -174.3(6)
C14 C15 C16 O15 32.3(12)
C14 C15 C16 O16 -144.2(9)
C14 C15 S5 Ag1 -104.6(6)
C14 C15 S5 Ni2 -15.2(6)
C15 C14 S7 Ag2 48.5(7)
C15 C14 S7 Ni2 -43.3(7)
C16 C15 S5 Ag1 25.3(7)
C16 C15 S5 Ni2 114.6(6)
O1 C1 C2 C3 -159.2(9)
O1 C1 C2 S1 -27.8(11)
O2 C1 C2 C3 23.8(13)
O2 C1 C2 S1 155.3(8)
O5 C5 C6 C7 136.6(11)
O5 C5 C6 S3 6.7(14)
O6 C5 C6 C7 -43.2(12)
O6 C5 C6 S3 -173.1(7)
O11 C9 C10 C11 -30.3(11)
O11 C9 C10 S6 -159.4(8)
O12 C9 C10 C11 151.7(9)
O12 C9 C10 S6 22.6(12)
O13 C13 C14 C15 -155.6(9)
O13 C13 C14 S7 -23.4(12)
O14 C13 C14 C15 27.3(12)
O14 C13 C14 S7 159.5(8)
S1 Ag4 S2 C11 -2.6(5)
S1 Ag4 S2 Ni1 103.5(3)
S1 C2 C3 C4 -86.5(9)
S1 C2 C3 S4 40.5(9)
S1 Ni2 S4 Ag3 100.50(9)
S1 Ni2 S4 C3 -3.6(3)
S1 Ni2 S5 Ag1 -82.59(9)
S1 Ni2 S5 C15 171.0(3)
S1 Ni2 S7 Ag2 162(99)
S1 Ni2 S7 C14 -93(17)
S2 Ag4 S1 C2 154.1(4)
S2 Ag4 S1 Ni2 -104.2(3)
S2 C11 C12 O9 -86.5(10)
S2 C11 C12 O10 95.1(10)
S2 Ni1 S3 Ag3 -100.46(9)
S2 Ni1 S3 C6 156.8(3)
S2 Ni1 S6 Ag1 80.94(9)
S2 Ni1 S6 C10 -25.0(3)
S2 Ni1 S8 Ag2 132(2)
S2 Ni1 S8 C7 -124(2)
S3 Ag3 Ag4 Ag1 -99.28(6)
S3 Ag3 Ag4 S1 178.10(9)
S3 Ag3 Ag4 S2 -15.54(9)
S3 Ag3 S4 C3 -6.8(5)
S3 Ag3 S4 Ni2 -112.1(2)
S3 C6 C7 C8 90.0(9)
S3 C6 C7 S8 -37.2(8)
S3 Ni1 S2 Ag4 80.51(9)
S3 Ni1 S2 C11 -173.1(3)
S3 Ni1 S6 Ag1 -87(6)
S3 Ni1 S6 C10 167(6)
S3 Ni1 S8 Ag2 -99.35(9)
S3 Ni1 S8 C7 5.0(3)
S4 Ag3 Ag4 Ag1 98.37(7)
S4 Ag3 Ag4 S1 15.75(9)
S4 Ag3 Ag4 S2 -177.89(9)
S4 Ag3 S3 C6 -144.9(4)
S4 Ag3 S3 Ni1 113.3(2)
S4 C3 C4 O3 -96.6(11)
S4 C3 C4 O4 81.8(10)
S4 Ni2 S1 Ag4 -81.46(10)
S4 Ni2 S1 C2 21.3(3)
S4 Ni2 S5 Ag1 172(2)
S4 Ni2 S5 C15 66(2)
S4 Ni2 S7 Ag2 103.35(9)
S4 Ni2 S7 C14 -151.6(3)
S5 Ag1 Ag2 Ag3 96.68(6)
S5 Ag1 Ag2 S7 17.02(9)
S5 Ag1 Ag2 S8 -179.72(9)
S5 Ag1 Ag4 Ag3 -85.21(6)
S5 Ag1 Ag4 S1 12.38(9)
S5 Ag1 Ag4 S2 177.27(8)
S5 Ag1 S6 C10 -145.0(4)
S5 Ag1 S6 Ni1 113.7(3)
S5 C15 C16 O15 -94.3(9)
S5 C15 C16 O16 89.2(10)
S5 Ni2 S1 Ag4 101.75(9)
S5 Ni2 S1 C2 -155.5(3)
S5 Ni2 S4 Ag3 -154(2)
S5 Ni2 S4 C3 101(2)
S5 Ni2 S7 Ag2 -79.86(9)
S5 Ni2 S7 C14 25.2(3)
S6 Ag1 Ag2 Ag3 -99.38(6)
S6 Ag1 Ag2 S7 -179.04(9)
S6 Ag1 Ag2 S8 -15.77(9)
S6 Ag1 Ag4 Ag3 84.62(6)
S6 Ag1 Ag4 S1 -177.79(9)
S6 Ag1 Ag4 S2 -12.90(8)
S6 Ag1 S5 C15 -6.5(4)
S6 Ag1 S5 Ni2 -112.5(3)
S6 C10 C11 C12 86.2(9)
S6 C10 C11 S2 -40.5(8)
S6 Ni1 S2 Ag4 -99.27(9)
S6 Ni1 S2 C11 7.1(3)
S6 Ni1 S3 Ag3 67(6)
S6 Ni1 S3 C6 -35(6)
S6 Ni1 S8 Ag2 80.40(9)
S6 Ni1 S8 C7 -175.2(3)
S7 Ag2 Ag3 Ag4 98.33(7)
S7 Ag2 Ag3 S3 -177.73(9)
S7 Ag2 Ag3 S4 13.51(9)
S7 Ag2 S8 C7 -10.6(4)
S7 Ag2 S8 Ni1 95.6(2)
S7 C14 C15 C16 -87.4(9)
S7 C14 C15 S5 39.0(8)
S7 Ni2 S1 Ag4 -140(17)
S7 Ni2 S1 C2 -37(17)
S7 Ni2 S4 Ag3 -79.92(9)
S7 Ni2 S4 C3 176.0(3)
S7 Ni2 S5 Ag1 97.84(9)
S7 Ni2 S5 C15 -8.6(3)
S8 Ag2 Ag3 Ag4 -96.31(6)
S8 Ag2 Ag3 S3 -12.38(9)
S8 Ag2 Ag3 S4 178.86(9)
S8 Ag2 S7 C14 160.2(4)
S8 Ag2 S7 Ni2 -98.6(3)
S8 C7 C8 O7 97.1(10)
S8 C7 C8 O8 -79.6(11)
S8 Ni1 S2 Ag4 -151(2)
S8 Ni1 S2 C11 -44(2)
S8 Ni1 S3 Ag3 81.64(9)
S8 Ni1 S3 C6 -21.1(3)
S8 Ni1 S6 Ag1 -101.17(9)
S8 Ni1 S6 C10 152.9(3)
C18 C17 C19 O18 150.0(12)
C18 C17 C20 O19 -73.4(14)
C19 C17 C18 O17 -176.4(12)
C19 C17 C20 O19 166.9(11)
C20 C17 C18 O17 68.1(14)
C20 C17 C19 O18 -92.9(13)
N1 C17 C18 O17 -48.6(15)
N1 C17 C19 O18 21.2(17)
N1 C17 C20 O19 48.4(14)
C22 C21 C23 O21 -175.8(13)
C22 C21 C24 O22 81.4(18)
C23 C21 C22 O20 -151.1(14)
C23 C21 C24 O22 -38(2)
C24 C21 C22 O20 88.8(17)
C24 C21 C23 O21 -55.0(16)
N2 C21 C22 O20 -32(2)
N2 C21 C23 O21 61.1(16)
N2 C21 C24 O22 -154.4(15)
